data_4517235
loop_
_publ_author_name
'Alice Heskia'
'Thierry Maris'
'James D. Wuest'

_publ_section_title
;
 Foiling Normal Patterns of Crystallization by Design. Polymorphism of
 Phosphangulene Chalcogenides
;
_journal_name_full 'Cryst. Growth & Design'
_journal_page_first 5390
_journal_page_last 5406
_journal_paper_doi 10.1021/acs.cgd.9b00907
_journal_volume 19
_journal_year 2019
_chemical_formula_moiety 'C18 H9 O3 P Se'
_chemical_formula_sum 'C18 H9 O3 P Se'
_chemical_formula_weight 383.18
_chemical_name_common 'phosphangulene selenide '
_chemical_name_systematic '4,8,12-Trioxa-12c-phosphadibenzo[cd,mn]pyrene 12c-selenide'
_space_group_crystal_system monoclinic
_space_group_IT_number 14
_space_group_name_Hall '-P 2ybc'
_space_group_name_H-M_alt 'P 1 21/c 1'
_atom_sites_solution_hydrogens geom
_atom_sites_solution_primary dual
_audit_contact_author_name
;
;
_audit_creation_date 2018-11-12
_audit_creation_method
;
Olex2 1.2
(compiled 2018.05.29 svn.r3508 for OlexSys, GUI svn.r5506)
;
_cell_angle_alpha 90
_cell_angle_beta 93.393(2)
_cell_angle_gamma 90
_cell_formula_units_Z 8
_cell_length_a 15.0217(6)
_cell_length_b 13.5252(5)
_cell_length_c 14.4528(5)
_cell_measurement_reflns_used 9672
_cell_measurement_temperature 150
_cell_measurement_theta_max 60.618
_cell_measurement_theta_min 4.581
_cell_volume 2931.25(19)
_computing_cell_refinement
;        
SAINT (2013) V8.38A; Integration Software for Single Crystal Data. 
Bruker AXS Inc., Madison, WI 53719-1173.'
;
_computing_data_collection
;
APEX 2 (2013) Bruker AXS Inc., Madison, WI 53719-1173.
;
_computing_data_reduction
;        
SAINT (2013) V8.38A; Integration Software for Single Crystal Data. 
Bruker AXS Inc., Madison, WI 53719-1173.'
;
_computing_molecular_graphics 'Olex2 (Dolomanov et al., 2009)'
_computing_publication_material 'Olex2 (Dolomanov et al., 2009)'
_computing_structure_refinement 'ShelXL (Sheldrick, 2015)'
_computing_structure_solution 'XT (Sheldrick, 2015)'
_diffrn_ambient_temperature 150
_diffrn_detector 'CMOS Area detector'
_diffrn_detector_area_resol_mean 10.24
_diffrn_detector_type 'Bruker Photon 100 CMOS Detector'
_diffrn_measured_fraction_theta_full 0.961
_diffrn_measured_fraction_theta_max 0.950
_diffrn_measurement_device 'k-geometry diffractometer'
_diffrn_measurement_device_type 'Bruker Venture Metaljet'
_diffrn_measurement_method '\w and \f scans'
_diffrn_radiation_collimation 'Focusing mirrors'
_diffrn_radiation_monochromator 'Helios MX Mirror Optics'
_diffrn_radiation_probe x-ray
_diffrn_radiation_type GaK\a
_diffrn_radiation_wavelength 1.34139
_diffrn_reflns_av_R_equivalents 0.0536
_diffrn_reflns_av_unetI/netI 0.0232
_diffrn_reflns_Laue_measured_fraction_full 0.961
_diffrn_reflns_Laue_measured_fraction_max 0.950
_diffrn_reflns_limit_h_max 19
_diffrn_reflns_limit_h_min -19
_diffrn_reflns_limit_k_max 17
_diffrn_reflns_limit_k_min -17
_diffrn_reflns_limit_l_max 18
_diffrn_reflns_limit_l_min -18
_diffrn_reflns_number 78953
_diffrn_reflns_point_group_measured_fraction_full 0.961
_diffrn_reflns_point_group_measured_fraction_max 0.950
_diffrn_reflns_theta_full 53.594
_diffrn_reflns_theta_max 60.788
_diffrn_reflns_theta_min 2.564
_diffrn_source 'Metal Jet'
_diffrn_source_target Ga
_diffrn_source_type 'Gallium Liquid Metal Jet Source'
_exptl_absorpt_coefficient_mu 3.046
_exptl_absorpt_correction_T_max 0.3747
_exptl_absorpt_correction_T_min 0.2750
_exptl_absorpt_correction_type multi-scan
_exptl_absorpt_process_details
;
SADABS-2016/2 (Bruker,2016/2) was used for absorption correction. 
wR2(int) was 0.1231 before and 0.0650 after correction. 
The Ratio of minimum to maximum transmission is 0.7339. 
The \l/2 correction factor is Not present.'
;
_exptl_crystal_colour 'clear light colourless'
_exptl_crystal_colour_lustre clear
_exptl_crystal_colour_modifier light
_exptl_crystal_colour_primary colourless
_exptl_crystal_density_diffrn 1.737
_exptl_crystal_description Plate
_exptl_crystal_F_000 1520
_exptl_crystal_size_max 0.1
_exptl_crystal_size_mid 0.08
_exptl_crystal_size_min 0.03
_refine_diff_density_max 0.397
_refine_diff_density_min -0.564
_refine_diff_density_rms 0.073
_refine_ls_extinction_coef 0.00030(4)
_refine_ls_extinction_expression Fc^*^=kFc[1+0.001xFc^2^\l^3^/sin(2\q)]^-1/4^
_refine_ls_extinction_method 'SHELXL-2017/1 (Sheldrick 2017)'
_refine_ls_goodness_of_fit_ref 1.056
_refine_ls_hydrogen_treatment constr
_refine_ls_matrix_type full
_refine_ls_number_parameters 416
_refine_ls_number_reflns 6425
_refine_ls_number_restraints 0
_refine_ls_restrained_S_all 1.056
_refine_ls_R_factor_all 0.0456
_refine_ls_R_factor_gt 0.0320
_refine_ls_shift/su_max 0.001
_refine_ls_shift/su_mean 0.000
_refine_ls_structure_factor_coef Fsqd
_refine_ls_weighting_details 'w=1/[\s^2^(Fo^2^)+(0.0339P)^2^+3.2295P] where P=(Fo^2^+2Fc^2^)/3'
_refine_ls_weighting_scheme calc
_refine_ls_wR_factor_gt 0.0745
_refine_ls_wR_factor_ref 0.0811
_reflns_Friedel_coverage 0.000
_reflns_Friedel_fraction_full .
_reflns_Friedel_fraction_max .
_reflns_number_gt 5234
_reflns_number_total 6425
_reflns_threshold_expression 'I > 2\s(I)'
_cod_data_source_file phangse_b_jw1933.cif
_cod_data_source_block jw1933
_cod_depositor_comments
;
The following automatic conversions were performed:

data item '_diffrn_radiation_probe' value 'X-ray' was changed to
'x-ray' in accordance with the built-in table derived from the CIF
Core dictionary named 'cif_core.dic' version 2.4.5 last updated on
2014-11-21.

Automatic conversion script
Id: cif_fix_values 6909 2019-04-08 15:41:33Z antanas 
;
_cod_database_code 4517235

loop_
_space_group_symop_id
_space_group_symop_operation_xyz
1 'x, y, z'
2 '-x, y+1/2, -z+1/2'
3 '-x, -y, -z'
4 'x, -y-1/2, z-1/2'

loop_
_atom_site_label
_atom_site_type_symbol
_atom_site_fract_x
_atom_site_fract_y
_atom_site_fract_z
_atom_site_U_iso_or_equiv
_atom_site_adp_type
_atom_site_occupancy
_atom_site_site_symmetry_order
_atom_site_calc_flag
_atom_site_refinement_flags_posn
_atom_site_refinement_flags_adp
_atom_site_refinement_flags_occupancy
_atom_site_disorder_assembly
_atom_site_disorder_group
Se1A Se 0.19917(2) 0.09648(2) 0.32453(2) 0.03701(9) Uani 1 1 d . . . . .
Se1B Se 0.68039(2) 0.40696(2) 0.28806(2) 0.02747(8) Uani 1 1 d . . . . .
P1B P 0.66783(4) 0.25322(4) 0.28824(4) 0.02023(13) Uani 1 1 d . . . . .
O1B O 0.71907(11) 0.16172(12) 0.11006(11) 0.0262(4) Uani 1 1 d . . . . .
O2B O 0.47823(11) 0.20260(13) 0.31352(12) 0.0283(4) Uani 1 1 d . . . . .
O3B O 0.77969(11) 0.15705(13) 0.44156(11) 0.0276(4) Uani 1 1 d . . . . .
C1B C 0.59480(16) 0.19776(16) 0.20420(16) 0.0227(5) Uani 1 1 d . . . . .
C2B C 0.62759(16) 0.16160(16) 0.12298(16) 0.0239(5) Uani 1 1 d . . . . .
C3B C 0.56889(18) 0.12438(17) 0.05441(17) 0.0283(5) Uani 1 1 d . . . . .
H3B H 0.589352 0.102429 -0.003050 0.034 Uiso 1 1 calc R . . . .
C4B C 0.47882(18) 0.12001(18) 0.07209(18) 0.0316(6) Uani 1 1 d . . . . .
H4B H 0.437616 0.098483 0.023873 0.038 Uiso 1 1 calc R . . . .
C5B C 0.44636(18) 0.14564(18) 0.15690(19) 0.0314(6) Uani 1 1 d . . . . .
H5B H 0.385035 0.138008 0.168003 0.038 Uiso 1 1 calc R . . . .
C6B C 0.50638(16) 0.18271(17) 0.22477(17) 0.0248(5) Uani 1 1 d . . . . .
C7B C 0.62805(16) 0.19548(16) 0.38620(16) 0.0237(5) Uani 1 1 d . . . . .
C8B C 0.53643(16) 0.17976(16) 0.38942(16) 0.0243(5) Uani 1 1 d . . . . .
C9B C 0.50390(18) 0.13938(18) 0.46839(18) 0.0296(5) Uani 1 1 d . . . . .
H9B H 0.441616 0.131388 0.473977 0.036 Uiso 1 1 calc R . . . .
C10B C 0.56497(19) 0.11065(19) 0.53967(18) 0.0319(6) Uani 1 1 d . . . . .
H10B H 0.542925 0.086969 0.595818 0.038 Uiso 1 1 calc R . . . .
C11B C 0.65674(18) 0.11514(18) 0.53224(17) 0.0292(5) Uani 1 1 d . . . . .
H11B H 0.696722 0.090401 0.580129 0.035 Uiso 1 1 calc R . . . .
C12B C 0.68799(16) 0.15662(17) 0.45317(16) 0.0243(5) Uani 1 1 d . . . . .
C13B C 0.75998(15) 0.17536(16) 0.27461(16) 0.0216(5) Uani 1 1 d . . . . .
C14B C 0.77754(16) 0.14134(17) 0.18672(16) 0.0239(5) Uani 1 1 d . . . . .
C15B C 0.85281(17) 0.08543(17) 0.17481(19) 0.0290(5) Uani 1 1 d . . . . .
H15B H 0.867510 0.064583 0.114826 0.035 Uiso 1 1 calc R . . . .
C16B C 0.90674(17) 0.06031(18) 0.25309(19) 0.0316(6) Uani 1 1 d . . . . .
H16B H 0.961088 0.026302 0.245086 0.038 Uiso 1 1 calc R . . . .
C17B C 0.88387(17) 0.08325(18) 0.34268(19) 0.0298(6) Uani 1 1 d . . . . .
H17B H 0.919342 0.061138 0.395244 0.036 Uiso 1 1 calc R . . . .
C18B C 0.80808(16) 0.13910(17) 0.35268(16) 0.0239(5) Uani 1 1 d . . . . .
P1A P 0.17350(4) 0.24689(4) 0.30671(4) 0.02158(13) Uani 1 1 d . . . . .
O1A O 0.00292(12) 0.30551(13) 0.38804(12) 0.0303(4) Uani 1 1 d . . . . .
O2A O 0.15834(12) 0.30255(13) 0.10614(11) 0.0292(4) Uani 1 1 d . . . . .
O3A O 0.31880(11) 0.37053(13) 0.39793(11) 0.0291(4) Uani 1 1 d . . . . .
C1A C 0.07543(16) 0.28598(16) 0.24391(16) 0.0236(5) Uani 1 1 d . . . . .
C2A C 0.00035(16) 0.30968(17) 0.29099(17) 0.0266(5) Uani 1 1 d . . . . .
C3A C -0.07688(17) 0.34048(18) 0.2428(2) 0.0332(6) Uani 1 1 d . . . . .
H3A H -0.129277 0.354932 0.273917 0.040 Uiso 1 1 calc R . . . .
C4A C -0.07527(18) 0.34964(19) 0.1467(2) 0.0374(7) Uani 1 1 d . . . . .
H4A H -0.129041 0.366022 0.112158 0.045 Uiso 1 1 calc R . . . .
C5A C 0.00123(18) 0.33589(18) 0.09954(18) 0.0324(6) Uani 1 1 d . . . . .
H5A H 0.000955 0.345891 0.034462 0.039 Uiso 1 1 calc R . . . .
C6A C 0.07847(17) 0.30707(17) 0.14988(17) 0.0259(5) Uani 1 1 d . . . . .
C7A C 0.24924(15) 0.32112(16) 0.24944(16) 0.0222(5) Uani 1 1 d . . . . .
C8A C 0.23467(16) 0.33871(17) 0.15465(17) 0.0249(5) Uani 1 1 d . . . . .
C9A C 0.29425(18) 0.39548(18) 0.10847(18) 0.0305(5) Uani 1 1 d . . . . .
H9A H 0.286807 0.405630 0.043429 0.037 Uiso 1 1 calc R . . . .
C10A C 0.36541(17) 0.43721(19) 0.16031(19) 0.0313(6) Uani 1 1 d . . . . .
H10A H 0.408645 0.473312 0.128803 0.038 Uiso 1 1 calc R . . . .
C11A C 0.37639(16) 0.42865(18) 0.25627(19) 0.0295(5) Uani 1 1 d . . . . .
H11A H 0.424359 0.460610 0.290031 0.035 Uiso 1 1 calc R . . . .
C12A C 0.31540(16) 0.37228(17) 0.30089(16) 0.0251(5) Uani 1 1 d . . . . .
C13A C 0.16347(16) 0.32371(16) 0.40414(15) 0.0225(5) Uani 1 1 d . . . . .
C14A C 0.07958(17) 0.34201(17) 0.43590(17) 0.0258(5) Uani 1 1 d . . . . .
C15A C 0.07188(18) 0.39849(18) 0.51511(17) 0.0296(5) Uani 1 1 d . . . . .
H15A H 0.015523 0.408511 0.540164 0.035 Uiso 1 1 calc R . . . .
C16A C 0.14881(19) 0.44009(18) 0.55691(17) 0.0309(6) Uani 1 1 d . . . . .
H16A H 0.144618 0.475573 0.613210 0.037 Uiso 1 1 calc R . . . .
C17A C 0.23143(18) 0.43176(18) 0.51953(17) 0.0298(6) Uani 1 1 d . . . . .
H17A H 0.282177 0.464562 0.547280 0.036 Uiso 1 1 calc R . . . .
C18A C 0.23824(17) 0.37435(17) 0.44061(16) 0.0253(5) Uani 1 1 d . . . . .

loop_
_atom_site_aniso_label
_atom_site_aniso_U_11
_atom_site_aniso_U_22
_atom_site_aniso_U_33
_atom_site_aniso_U_23
_atom_site_aniso_U_13
_atom_site_aniso_U_12
Se1A 0.0569(2) 0.02003(13) 0.03336(17) 0.00073(11) -0.00382(14) 0.00664(12)
Se1B 0.03673(16) 0.02034(13) 0.02529(14) -0.00261(10) 0.00140(11) -0.00329(10)
P1B 0.0240(3) 0.0177(3) 0.0190(3) -0.0014(2) 0.0014(2) -0.0015(2)
O1B 0.0309(9) 0.0284(8) 0.0193(8) -0.0017(7) 0.0026(7) -0.0014(7)
O2B 0.0245(9) 0.0307(9) 0.0298(9) -0.0016(7) 0.0030(7) 0.0023(7)
O3B 0.0280(9) 0.0334(9) 0.0210(8) -0.0008(7) -0.0016(7) -0.0008(7)
C1B 0.0271(12) 0.0184(10) 0.0222(11) -0.0007(9) -0.0020(9) -0.0015(9)
C2B 0.0290(13) 0.0196(10) 0.0229(12) 0.0023(9) 0.0002(10) -0.0014(9)
C3B 0.0398(15) 0.0216(11) 0.0227(12) -0.0015(9) -0.0041(11) -0.0013(10)
C4B 0.0361(14) 0.0259(12) 0.0313(14) -0.0008(10) -0.0124(11) -0.0013(10)
C5B 0.0278(13) 0.0261(12) 0.0393(15) 0.0019(11) -0.0056(11) -0.0016(10)
C6B 0.0261(12) 0.0217(11) 0.0264(12) 0.0000(9) 0.0003(10) 0.0012(9)
C7B 0.0304(13) 0.0187(10) 0.0224(11) -0.0026(9) 0.0038(10) -0.0014(9)
C8B 0.0276(12) 0.0216(11) 0.0238(12) -0.0037(9) 0.0025(10) 0.0002(9)
C9B 0.0329(14) 0.0258(12) 0.0313(13) -0.0050(10) 0.0116(11) -0.0049(10)
C10B 0.0466(16) 0.0275(12) 0.0227(12) -0.0015(10) 0.0111(11) -0.0067(11)
C11B 0.0424(15) 0.0249(12) 0.0204(12) -0.0022(9) 0.0015(11) -0.0029(10)
C12B 0.0296(12) 0.0212(10) 0.0220(12) -0.0048(9) 0.0013(10) -0.0014(9)
C13B 0.0214(11) 0.0196(10) 0.0238(11) -0.0005(9) 0.0014(9) -0.0039(8)
C14B 0.0273(12) 0.0207(11) 0.0238(12) -0.0011(9) 0.0014(10) -0.0048(9)
C15B 0.0283(13) 0.0248(12) 0.0345(14) -0.0073(10) 0.0073(11) -0.0036(10)
C16B 0.0254(13) 0.0262(12) 0.0432(16) -0.0059(11) 0.0027(11) 0.0021(10)
C17B 0.0271(13) 0.0262(12) 0.0354(14) -0.0014(10) -0.0040(11) -0.0001(10)
C18B 0.0261(12) 0.0215(11) 0.0240(12) -0.0025(9) 0.0013(10) -0.0041(9)
P1A 0.0262(3) 0.0180(3) 0.0203(3) -0.0003(2) -0.0003(2) 0.0013(2)
O1A 0.0284(9) 0.0320(9) 0.0313(9) 0.0009(8) 0.0079(7) -0.0044(7)
O2A 0.0347(10) 0.0317(9) 0.0207(8) -0.0033(7) -0.0011(7) 0.0001(8)
O3A 0.0249(9) 0.0366(9) 0.0252(9) -0.0047(7) -0.0038(7) 0.0014(7)
C1A 0.0251(12) 0.0200(10) 0.0254(12) -0.0012(9) -0.0021(10) -0.0014(9)
C2A 0.0275(13) 0.0206(11) 0.0316(13) -0.0003(10) 0.0011(10) -0.0064(9)
C3A 0.0265(13) 0.0254(12) 0.0470(16) -0.0037(11) -0.0031(12) -0.0038(10)
C4A 0.0318(14) 0.0302(13) 0.0482(17) -0.0038(12) -0.0160(13) 0.0012(11)
C5A 0.0386(15) 0.0283(12) 0.0287(13) -0.0036(10) -0.0105(11) 0.0012(11)
C6A 0.0307(13) 0.0219(11) 0.0245(12) -0.0053(9) -0.0027(10) 0.0007(9)
C7A 0.0247(12) 0.0204(10) 0.0216(11) -0.0004(9) 0.0030(9) 0.0026(9)
C8A 0.0287(12) 0.0225(11) 0.0237(12) -0.0020(9) 0.0026(10) 0.0040(9)
C9A 0.0357(14) 0.0299(12) 0.0269(13) 0.0024(10) 0.0099(11) 0.0058(11)
C10A 0.0291(13) 0.0269(12) 0.0395(15) 0.0024(11) 0.0144(11) 0.0035(10)
C11A 0.0228(12) 0.0255(12) 0.0403(15) -0.0051(11) 0.0022(11) 0.0019(9)
C12A 0.0249(12) 0.0263(11) 0.0238(12) -0.0021(9) -0.0004(10) 0.0047(9)
C13A 0.0307(13) 0.0202(10) 0.0167(11) 0.0020(8) 0.0015(9) 0.0021(9)
C14A 0.0319(13) 0.0207(11) 0.0252(12) 0.0047(9) 0.0040(10) -0.0004(9)
C15A 0.0374(14) 0.0274(12) 0.0250(12) 0.0063(10) 0.0107(11) 0.0059(10)
C16A 0.0472(16) 0.0273(12) 0.0184(12) -0.0010(10) 0.0034(11) 0.0079(11)
C17A 0.0384(14) 0.0284(12) 0.0218(12) -0.0022(10) -0.0052(11) 0.0047(10)
C18A 0.0292(13) 0.0242(11) 0.0220(12) 0.0025(9) -0.0016(10) 0.0036(9)

loop_
_atom_type_symbol
_atom_type_description
_atom_type_scat_dispersion_real
_atom_type_scat_dispersion_imag
_atom_type_scat_source
C C 0.0140 0.0070 'International Tables Vol C Tables 4.2.6.8 and 6.1.1.4'
H H 0.0000 0.0000 'International Tables Vol C Tables 4.2.6.8 and 6.1.1.4'
O O 0.0390 0.0250 'International Tables Vol C Tables 4.2.6.8 and 6.1.1.4'
P P 0.2540 0.3330 'International Tables Vol C Tables 4.2.6.8 and 6.1.1.4'
Se Se -1.0830 0.8880 'International Tables Vol C Tables 4.2.6.8 and 6.1.1.4'

loop_
_geom_angle_atom_site_label_1
_geom_angle_atom_site_label_2
_geom_angle_atom_site_label_3
_geom_angle
_geom_angle_site_symmetry_1
_geom_angle_site_symmetry_3
C1B P1B Se1B 118.51(8) . .
C1B P1B C13B 97.48(11) . .
C7B P1B Se1B 118.68(8) . .
C7B P1B C1B 98.02(11) . .
C7B P1B C13B 97.58(11) . .
C13B P1B Se1B 121.61(8) . .
C2B O1B C14B 118.02(18) . .
C8B O2B C6B 117.92(18) . .
C12B O3B C18B 117.77(17) . .
C2B C1B P1B 119.80(18) . .
C2B C1B C6B 121.3(2) . .
C6B C1B P1B 118.64(18) . .
C1B C2B O1B 120.9(2) . .
C3B C2B O1B 119.7(2) . .
C3B C2B C1B 119.4(2) . .
C2B C3B H3B 121.0 . .
C2B C3B C4B 118.0(2) . .
C4B C3B H3B 121.0 . .
C3B C4B H4B 118.4 . .
C5B C4B C3B 123.1(2) . .
C5B C4B H4B 118.4 . .
C4B C5B H5B 121.1 . .
C6B C5B C4B 117.8(2) . .
C6B C5B H5B 121.1 . .
C1B C6B O2B 120.7(2) . .
C5B C6B O2B 119.9(2) . .
C5B C6B C1B 119.4(2) . .
C8B C7B P1B 118.60(18) . .
C12B C7B P1B 119.65(19) . .
C12B C7B C8B 121.3(2) . .
C7B C8B O2B 120.9(2) . .
C9B C8B O2B 120.1(2) . .
C9B C8B C7B 119.1(2) . .
C8B C9B H9B 120.9 . .
C8B C9B C10B 118.2(2) . .
C10B C9B H9B 120.9 . .
C9B C10B H10B 118.6 . .
C11B C10B C9B 122.9(2) . .
C11B C10B H10B 118.6 . .
C10B C11B H11B 121.0 . .
C12B C11B C10B 118.0(2) . .
C12B C11B H11B 121.0 . .
C7B C12B O3B 121.3(2) . .
C11B C12B O3B 119.1(2) . .
C11B C12B C7B 119.6(2) . .
C14B C13B P1B 119.55(17) . .
C14B C13B C18B 120.4(2) . .
C18B C13B P1B 119.60(19) . .
C13B C14B O1B 120.9(2) . .
C15B C14B O1B 119.3(2) . .
C15B C14B C13B 119.8(2) . .
C14B C15B H15B 120.9 . .
C14B C15B C16B 118.3(2) . .
C16B C15B H15B 120.9 . .
C15B C16B H16B 118.8 . .
C15B C16B C17B 122.4(2) . .
C17B C16B H16B 118.8 . .
C16B C17B H17B 121.0 . .
C18B C17B C16B 118.0(2) . .
C18B C17B H17B 121.0 . .
C13B C18B O3B 120.8(2) . .
C17B C18B O3B 119.3(2) . .
C17B C18B C13B 119.9(2) . .
C1A P1A Se1A 119.92(8) . .
C7A P1A Se1A 119.66(8) . .
C7A P1A C1A 97.49(11) . .
C7A P1A C13A 97.32(11) . .
C13A P1A Se1A 120.03(8) . .
C13A P1A C1A 97.23(11) . .
C14A O1A C2A 116.99(19) . .
C6A O2A C8A 117.47(18) . .
C18A O3A C12A 117.53(17) . .
C2A C1A P1A 119.64(18) . .
C2A C1A C6A 120.4(2) . .
C6A C1A P1A 119.26(19) . .
C1A C2A O1A 120.4(2) . .
C3A C2A O1A 119.3(2) . .
C3A C2A C1A 120.3(2) . .
C2A C3A H3A 121.1 . .
C2A C3A C4A 117.7(3) . .
C4A C3A H3A 121.1 . .
C3A C4A H4A 118.6 . .
C5A C4A C3A 122.8(2) . .
C5A C4A H4A 118.6 . .
C4A C5A H5A 120.9 . .
C4A C5A C6A 118.2(2) . .
C6A C5A H5A 120.9 . .
O2A C6A C1A 120.9(2) . .
C5A C6A O2A 119.4(2) . .
C5A C6A C1A 119.6(2) . .
C8A C7A P1A 119.39(18) . .
C12A C7A P1A 119.60(18) . .
C12A C7A C8A 120.4(2) . .
C7A C8A O2A 120.7(2) . .
C9A C8A O2A 119.2(2) . .
C9A C8A C7A 120.1(2) . .
C8A C9A H9A 121.1 . .
C8A C9A C10A 117.7(2) . .
C10A C9A H9A 121.1 . .
C9A C10A H10A 118.5 . .
C9A C10A C11A 123.1(2) . .
C11A C10A H10A 118.5 . .
C10A C11A H11A 121.0 . .
C12A C11A C10A 117.9(2) . .
C12A C11A H11A 121.0 . .
C7A C12A O3A 120.7(2) . .
C11A C12A O3A 119.4(2) . .
C11A C12A C7A 119.9(2) . .
C14A C13A P1A 119.41(18) . .
C14A C13A C18A 121.0(2) . .
C18A C13A P1A 119.15(19) . .
C13A C14A O1A 120.7(2) . .
C15A C14A O1A 119.8(2) . .
C15A C14A C13A 119.5(2) . .
C14A C15A H15A 120.9 . .
C14A C15A C16A 118.3(2) . .
C16A C15A H15A 120.9 . .
C15A C16A H16A 118.7 . .
C17A C16A C15A 122.5(2) . .
C17A C16A H16A 118.7 . .
C16A C17A H17A 120.8 . .
C16A C17A C18A 118.4(2) . .
C18A C17A H17A 120.8 . .
O3A C18A C13A 121.1(2) . .
C17A C18A O3A 119.5(2) . .
C17A C18A C13A 119.3(2) . .

loop_
_geom_bond_atom_site_label_1
_geom_bond_atom_site_label_2
_geom_bond_distance
_geom_bond_site_symmetry_2
Se1A P1A 2.0836(6) .
Se1B P1B 2.0878(6) .
P1B C1B 1.756(2) .
P1B C7B 1.753(2) .
P1B C13B 1.760(2) .
O1B C2B 1.398(3) .
O1B C14B 1.400(3) .
O2B C6B 1.400(3) .
O2B C8B 1.396(3) .
O3B C12B 1.398(3) .
O3B C18B 1.398(3) .
C1B C2B 1.389(3) .
C1B C6B 1.393(3) .
C2B C3B 1.382(3) .
C3B H3B 0.9500 .
C3B C4B 1.393(4) .
C4B H4B 0.9500 .
C4B C5B 1.390(4) .
C5B H5B 0.9500 .
C5B C6B 1.386(3) .
C7B C8B 1.396(3) .
C7B C12B 1.386(3) .
C8B C9B 1.381(4) .
C9B H9B 0.9500 .
C9B C10B 1.394(4) .
C10B H10B 0.9500 .
C10B C11B 1.390(4) .
C11B H11B 0.9500 .
C11B C12B 1.380(3) .
C13B C14B 1.391(3) .
C13B C18B 1.393(3) .
C14B C15B 1.379(3) .
C15B H15B 0.9500 .
C15B C16B 1.394(4) .
C16B H16B 0.9500 .
C16B C17B 1.394(4) .
C17B H17B 0.9500 .
C17B C18B 1.381(3) .
P1A C1A 1.765(2) .
P1A C7A 1.760(2) .
P1A C13A 1.764(2) .
O1A C2A 1.402(3) .
O1A C14A 1.398(3) .
O2A C6A 1.390(3) .
O2A C8A 1.396(3) .
O3A C12A 1.401(3) .
O3A C18A 1.392(3) .
C1A C2A 1.389(4) .
C1A C6A 1.392(3) .
C2A C3A 1.382(3) .
C3A H3A 0.9500 .
C3A C4A 1.396(4) .
C4A H4A 0.9500 .
C4A C5A 1.383(4) .
C5A H5A 0.9500 .
C5A C6A 1.388(3) .
C7A C8A 1.395(3) .
C7A C12A 1.390(3) .
C8A C9A 1.381(4) .
C9A H9A 0.9500 .
C9A C10A 1.389(4) .
C10A H10A 0.9500 .
C10A C11A 1.392(4) .
C11A H11A 0.9500 .
C11A C12A 1.381(4) .
C13A C14A 1.389(3) .
C13A C18A 1.392(3) .
C14A C15A 1.387(3) .
C15A H15A 0.9500 .
C15A C16A 1.391(4) .
C16A H16A 0.9500 .
C16A C17A 1.387(4) .
C17A H17A 0.9500 .
C17A C18A 1.389(3) .

loop_
_geom_hbond_atom_site_label_D
_geom_hbond_atom_site_label_H
_geom_hbond_atom_site_label_A
_geom_hbond_distance_DH
_geom_hbond_distance_HA
_geom_hbond_distance_DA
_geom_hbond_angle_DHA
_geom_hbond_site_symmetry_A
_geom_hbond_publ_flag
C11B H11B Se1B 0.95 3.03 3.705(2) 129.3 4_566 yes
C3A H3A Se1B 0.95 2.96 3.849(3) 155.7 1_455 yes
C17A H17A Se1B 0.95 2.97 3.716(2) 136.0 3_666 yes

_cod_database_fobs_code 4517235
